data_4314959
loop_
_publ_author_name
'Edmond Y. Njua'
'Alexander Steiner'
'Lothar Stahl'

_publ_contact_author_address
;Department of Chemistry
University of North Dakota
Grand Forks, ND 58202
USA
;
_publ_contact_author_email lstahl@chem.und.edu
_publ_contact_author_fax 701-777-2331
_publ_contact_author_name 'Lothar Stahl'
_publ_contact_author_phone 701-777-2242
_publ_section_title
;
 Syntheses and Structures of Cationic and Neutral, Homo- and Heteroleptic
 tert-Butoxides of the Group 4 Metals
;
_journal_name_full 'Inorganic Chemistry'
_journal_page_first 2163
_journal_page_last 2172
_journal_paper_doi 10.1021/ic9019537
_journal_volume 49
_journal_year 2010
_chemical_formula_sum 'C16 H34 Cl2 Hf O4'
_chemical_formula_weight 539.82
_chemical_name_systematic
;

 ?

;
_space_group_IT_number 14
_symmetry_cell_setting monoclinic
_symmetry_space_group_name_Hall '-P 2yn'
_symmetry_space_group_name_H-M 'P 1 21/n 1'
_atom_sites_solution_hydrogens geom
_atom_sites_solution_primary direct
_atom_sites_solution_secondary difmap
_audit_creation_method SHELXL-97
_cell_angle_alpha 90.00
_cell_angle_beta 92.164(2)
_cell_angle_gamma 90.00
_cell_formula_units_Z 4
_cell_length_a 12.2463(13)
_cell_length_b 10.5873(11)
_cell_length_c 17.2373(18)
_cell_measurement_reflns_used 5861
_cell_measurement_temperature 173(2)
_cell_measurement_theta_max 28.14
_cell_measurement_theta_min 2.26
_cell_volume 2233.3(4)
_computing_cell_refinement 'Bruker SMART'
_computing_data_collection 'Bruker SMART'
_computing_data_reduction 'Bruker SAINT'
_computing_molecular_graphics 'Bruker SHELXTL'
_computing_publication_material 'Bruker SHELXTL'
_computing_structure_refinement 'SHELXL-97 (Sheldrick, 1997)'
_computing_structure_solution 'SHELXS-97 (Sheldrick, 1990)'
_diffrn_ambient_temperature 173(2)
_diffrn_measured_fraction_theta_full 0.588
_diffrn_measured_fraction_theta_max 0.588
_diffrn_measurement_device_type 'CCD area detector'
_diffrn_measurement_method 'phi and omega scans'
_diffrn_radiation_monochromator graphite
_diffrn_radiation_source 'fine-focus sealed tube'
_diffrn_radiation_type MoK\a
_diffrn_radiation_wavelength 0.71073
_diffrn_reflns_av_R_equivalents 0.0392
_diffrn_reflns_av_sigmaI/netI 0.0480
_diffrn_reflns_limit_h_max 16
_diffrn_reflns_limit_h_min -16
_diffrn_reflns_limit_k_max 14
_diffrn_reflns_limit_k_min -13
_diffrn_reflns_limit_l_max 22
_diffrn_reflns_limit_l_min -21
_diffrn_reflns_number 9940
_diffrn_reflns_theta_full 28.25
_diffrn_reflns_theta_max 28.25
_diffrn_reflns_theta_min 2.26
_exptl_absorpt_coefficient_mu 4.924
_exptl_absorpt_correction_T_max 0.4547
_exptl_absorpt_correction_T_min 0.1176
_exptl_absorpt_correction_type empirical
_exptl_crystal_colour colorless
_exptl_crystal_density_diffrn 1.606
_exptl_crystal_density_meas 0
_exptl_crystal_density_method 'not measured'
_exptl_crystal_description plate
_exptl_crystal_F_000 1072
_exptl_crystal_size_max 0.76
_exptl_crystal_size_mid 0.54
_exptl_crystal_size_min 0.19
_refine_diff_density_max 0.970
_refine_diff_density_min -1.158
_refine_diff_density_rms 0.110
_refine_ls_extinction_method none
_refine_ls_goodness_of_fit_ref 0.988
_refine_ls_hydrogen_treatment constr
_refine_ls_matrix_type full
_refine_ls_number_parameters 264
_refine_ls_number_reflns 3249
_refine_ls_number_restraints 94
_refine_ls_restrained_S_all 0.980
_refine_ls_R_factor_all 0.0330
_refine_ls_R_factor_gt 0.0291
_refine_ls_shift/su_max 0.001
_refine_ls_shift/su_mean 0.000
_refine_ls_structure_factor_coef Fsqd
_refine_ls_weighting_details 'calc w=1/[\s^2^(Fo^2^)+(0.0357P)^2^+0.0000P] where P=(Fo^2^+2Fc^2^)/3'
_refine_ls_weighting_scheme calc
_refine_ls_wR_factor_gt 0.0718
_refine_ls_wR_factor_ref 0.0737
_reflns_number_gt 2838
_reflns_number_total 3249
_reflns_threshold_expression >2sigma(I)
_cod_data_source_file ic9019537_si_001_5.cif
_cod_data_source_block 4
_cod_depositor_comments
;
The following automatic conversions were performed:

'_symmetry_cell_setting' value 'Monoclinic' changed to 'monoclinic'
according to the built-in table from CIF Core dictionary named
'cif_core.dic' version 2.4.1 from 2010-06-29.

Automatic conversion script
Id: cif_fix_values 1646 2011-03-28 12:23:43Z adriana 
;
_cod_database_code 4314959

loop_
_symmetry_equiv_pos_as_xyz
'x, y, z'
'-x+1/2, y+1/2, -z+1/2'
'-x, -y, -z'
'x-1/2, -y-1/2, z-1/2'

loop_
_atom_site_label
_atom_site_type_symbol
_atom_site_fract_x
_atom_site_fract_y
_atom_site_fract_z
_atom_site_U_iso_or_equiv
_atom_site_adp_type
_atom_site_occupancy
_atom_site_symmetry_multiplicity
_atom_site_calc_flag
_atom_site_refinement_flags
_atom_site_disorder_assembly
_atom_site_disorder_group
Hf1 Hf 0.553336(17) 0.219853(14) 0.818603(12) 0.02618(8) Uani 1 1 d . . .
Cl1 Cl 0.56043(11) 0.45171(11) 0.80351(8) 0.0430(3) Uani 1 1 d . . .
Cl2 Cl 0.58754(10) 0.00077(10) 0.86236(7) 0.0388(3) Uani 1 1 d . . .
O1 O 0.5604(3) 0.1911(4) 0.7099(2) 0.0376(8) Uani 1 1 d . C .
O3 O 0.5870(3) 0.2682(3) 0.9470(2) 0.0350(8) Uani 1 1 d . B .
O2 O 0.4024(3) 0.2094(3) 0.8380(2) 0.0386(9) Uani 1 1 d . . .
O4 O 0.7396(3) 0.2331(3) 0.8289(2) 0.0314(8) Uani 1 1 d . . .
C1 C 0.5311(6) 0.2050(6) 1.0083(3) 0.0527(17) Uani 1 1 d . . .
H1A H 0.5512 0.1145 1.0104 0.063 Uiso 1 1 calc R A 1
H1B H 0.4509 0.2118 0.9996 0.063 Uiso 1 1 calc R A 1
C2A C 0.569(2) 0.2749(19) 1.0874(11) 0.059(5) Uani 0.60(4) 1 d PDU B 1
H2A H 0.5061 0.2961 1.1192 0.071 Uiso 0.60(4) 1 calc PR B 1
H2B H 0.6216 0.2226 1.1186 0.071 Uiso 0.60(4) 1 calc PR B 1
C3A C 0.6235(19) 0.3928(19) 1.0573(13) 0.060(4) Uani 0.60(4) 1 d PDU B 1
H3A H 0.5722 0.4649 1.0584 0.072 Uiso 0.60(4) 1 calc PR B 1
H3B H 0.6889 0.4138 1.0903 0.072 Uiso 0.60(4) 1 calc PR B 1
C2B C 0.539(3) 0.276(3) 1.0696(18) 0.054(6) Uani 0.40(4) 1 d PDU B 2
H2C H 0.5378 0.2244 1.1173 0.065 Uiso 0.40(4) 1 calc PR B 2
H2D H 0.4770 0.3367 1.0700 0.065 Uiso 0.40(4) 1 calc PR B 2
C3B C 0.647(2) 0.347(4) 1.0659(16) 0.062(7) Uani 0.40(4) 1 d PDU B 2
H3C H 0.6447 0.4283 1.0946 0.074 Uiso 0.40(4) 1 calc PR B 2
H3D H 0.7087 0.2958 1.0867 0.074 Uiso 0.40(4) 1 calc PR B 2
C4 C 0.6544(6) 0.3691(6) 0.9793(3) 0.0562(16) Uani 1 1 d . . .
H4A H 0.7324 0.3446 0.9790 0.067 Uiso 1 1 calc R B 1
H4B H 0.6442 0.4465 0.9477 0.067 Uiso 1 1 calc R B 1
C5 C 0.8140(4) 0.1479(5) 0.8706(3) 0.0426(12) Uani 1 1 d . . .
H5A H 0.8151 0.0641 0.8452 0.051 Uiso 1 1 calc R . .
H5B H 0.7924 0.1371 0.9250 0.051 Uiso 1 1 calc R . .
C6 C 0.9235(5) 0.2106(6) 0.8677(4) 0.0512(16) Uani 1 1 d . . .
H6A H 0.9834 0.1480 0.8728 0.061 Uiso 1 1 calc R . .
H6B H 0.9331 0.2748 0.9092 0.061 Uiso 1 1 calc R . .
C7 C 0.9202(5) 0.2719(5) 0.7877(4) 0.0406(13) Uani 1 1 d . . .
H7A H 0.9691 0.3463 0.7866 0.049 Uiso 1 1 calc R . .
H7B H 0.9419 0.2111 0.7474 0.049 Uiso 1 1 calc R . .
C8 C 0.8044(5) 0.3096(8) 0.7758(4) 0.0605(18) Uani 1 1 d . . .
H8A H 0.7956 0.4006 0.7873 0.073 Uiso 1 1 calc R . .
H8B H 0.7796 0.2943 0.7213 0.073 Uiso 1 1 calc R . .
C10 C 0.5473(6) 0.1926(6) 0.6280(3) 0.0468(14) Uani 1 1 d DU . .
C11A C 0.469(2) 0.3091(17) 0.6132(11) 0.078(8) Uani 0.48(3) 1 d PDU C 1
H11A H 0.3953 0.2876 0.6293 0.118 Uiso 0.48(3) 1 calc PR C 1
H11B H 0.4665 0.3303 0.5579 0.118 Uiso 0.48(3) 1 calc PR C 1
H11C H 0.4964 0.3817 0.6434 0.118 Uiso 0.48(3) 1 calc PR C 1
C12A C 0.476(2) 0.0834(19) 0.606(2) 0.065(7) Uani 0.48(3) 1 d PDU C 1
H12A H 0.4136 0.0808 0.6393 0.097 Uiso 0.48(3) 1 calc PR C 1
H12B H 0.5184 0.0049 0.6119 0.097 Uiso 0.48(3) 1 calc PR C 1
H12C H 0.4508 0.0924 0.5516 0.097 Uiso 0.48(3) 1 calc PR C 1
C13A C 0.6568(18) 0.209(3) 0.5919(12) 0.099(10) Uani 0.48(3) 1 d PDU C 1
H13A H 0.7016 0.2677 0.6232 0.148 Uiso 0.48(3) 1 calc PR C 1
H13B H 0.6461 0.2420 0.5391 0.148 Uiso 0.48(3) 1 calc PR C 1
H13C H 0.6938 0.1267 0.5900 0.148 Uiso 0.48(3) 1 calc PR C 1
C11B C 0.549(4) 0.3255(14) 0.5969(11) 0.125(13) Uani 0.52(3) 1 d PDU C 2
H11D H 0.4839 0.3708 0.6132 0.188 Uiso 0.52(3) 1 calc PR C 2
H11E H 0.5494 0.3232 0.5401 0.188 Uiso 0.52(3) 1 calc PR C 2
H11F H 0.6146 0.3689 0.6173 0.188 Uiso 0.52(3) 1 calc PR C 2
C12B C 0.454(2) 0.114(3) 0.5991(19) 0.083(9) Uani 0.52(3) 1 d PDU C 2
H12D H 0.4492 0.0377 0.6308 0.124 Uiso 0.52(3) 1 calc PR C 2
H12E H 0.4642 0.0908 0.5449 0.124 Uiso 0.52(3) 1 calc PR C 2
H12F H 0.3858 0.1627 0.6026 0.124 Uiso 0.52(3) 1 calc PR C 2
C13B C 0.6467(12) 0.113(2) 0.5994(9) 0.074(6) Uani 0.52(3) 1 d PDU C 2
H13D H 0.7152 0.1570 0.6126 0.112 Uiso 0.52(3) 1 calc PR C 2
H13E H 0.6395 0.1014 0.5430 0.112 Uiso 0.52(3) 1 calc PR C 2
H13F H 0.6474 0.0298 0.6248 0.112 Uiso 0.52(3) 1 calc PR C 2
C20 C 0.2885(4) 0.1882(6) 0.8411(4) 0.0430(12) Uani 1 1 d . . .
C21 C 0.2397(8) 0.3020(9) 0.8803(8) 0.094(4) Uani 1 1 d . . .
H21A H 0.2722 0.3106 0.9329 0.141 Uiso 1 1 calc R . .
H21B H 0.1605 0.2908 0.8831 0.141 Uiso 1 1 calc R . .
H21C H 0.2549 0.3782 0.8502 0.141 Uiso 1 1 calc R . .
C22 C 0.2686(7) 0.0784(8) 0.8964(8) 0.110(4) Uani 1 1 d . . .
H22A H 0.2988 0.0007 0.8750 0.165 Uiso 1 1 calc R . .
H22B H 0.1899 0.0680 0.9025 0.165 Uiso 1 1 calc R . .
H22C H 0.3043 0.0962 0.9471 0.165 Uiso 1 1 calc R . .
C23 C 0.2402(8) 0.1671(15) 0.7632(6) 0.127(5) Uani 1 1 d . . .
H23A H 0.2474 0.2440 0.7321 0.190 Uiso 1 1 calc R . .
H23B H 0.1627 0.1459 0.7670 0.190 Uiso 1 1 calc R . .
H23C H 0.2782 0.0974 0.7384 0.190 Uiso 1 1 calc R . .

loop_
_atom_site_aniso_label
_atom_site_aniso_U_11
_atom_site_aniso_U_22
_atom_site_aniso_U_33
_atom_site_aniso_U_23
_atom_site_aniso_U_13
_atom_site_aniso_U_12
Hf1 0.02302(11) 0.03283(12) 0.02274(12) -0.00003(6) 0.00135(7) -0.00129(6)
Cl1 0.0502(7) 0.0334(5) 0.0456(7) 0.0063(5) 0.0044(6) 0.0068(5)
Cl2 0.0457(6) 0.0314(5) 0.0399(6) 0.0007(4) 0.0093(5) -0.0036(5)
O1 0.038(2) 0.0500(17) 0.0245(17) 0.0026(15) 0.0027(15) 0.0009(16)
O3 0.037(2) 0.0443(19) 0.0233(17) -0.0018(12) -0.0023(15) -0.0114(14)
O2 0.0257(18) 0.055(2) 0.036(2) 0.0017(14) -0.0009(16) -0.0016(14)
O4 0.0173(16) 0.0442(19) 0.0330(19) 0.0072(14) 0.0041(14) 0.0025(12)
C1 0.060(4) 0.075(4) 0.023(3) 0.004(2) 0.008(3) -0.030(3)
C2A 0.106(13) 0.048(7) 0.021(8) -0.010(6) -0.017(7) -0.024(7)
C3A 0.079(9) 0.056(8) 0.043(8) -0.014(7) 0.009(7) -0.012(7)
C2B 0.094(16) 0.059(11) 0.009(10) -0.008(7) -0.004(10) -0.036(10)
C3B 0.090(15) 0.065(15) 0.028(7) 0.001(11) -0.017(9) -0.044(12)
C4 0.074(4) 0.054(3) 0.040(3) -0.007(2) -0.006(3) -0.027(3)
C5 0.034(3) 0.044(3) 0.049(3) 0.016(2) -0.002(2) -0.001(2)
C6 0.031(3) 0.066(4) 0.055(4) 0.016(3) -0.006(3) -0.003(2)
C7 0.034(3) 0.042(3) 0.047(3) -0.002(2) 0.010(3) -0.004(2)
C8 0.036(3) 0.090(4) 0.057(4) 0.036(4) 0.009(3) -0.011(3)
C10 0.068(4) 0.052(3) 0.020(2) 0.003(2) -0.002(2) -0.012(3)
C11A 0.15(2) 0.049(8) 0.038(9) 0.002(7) -0.028(11) -0.014(11)
C12A 0.106(19) 0.051(8) 0.034(9) -0.012(7) -0.026(10) 0.008(9)
C13A 0.13(2) 0.13(2) 0.035(9) -0.002(10) 0.024(12) -0.013(15)
C11B 0.28(4) 0.050(8) 0.046(9) 0.025(7) -0.013(16) -0.053(15)
C12B 0.069(11) 0.14(2) 0.041(11) -0.007(15) 0.001(10) -0.036(16)
C13B 0.064(9) 0.116(15) 0.046(7) -0.015(9) 0.029(7) -0.009(10)
C20 0.023(2) 0.052(3) 0.054(3) -0.008(3) -0.007(2) -0.003(2)
C21 0.052(5) 0.085(5) 0.147(10) -0.041(6) 0.028(6) -0.002(4)
C22 0.052(4) 0.096(6) 0.183(11) 0.063(7) 0.004(6) -0.015(4)
C23 0.068(6) 0.236(15) 0.078(7) -0.068(9) 0.007(5) -0.048(8)

loop_
_atom_type_symbol
_atom_type_description
_atom_type_scat_dispersion_real
_atom_type_scat_dispersion_imag
_atom_type_scat_source
C C 0.0033 0.0016 'International Tables Vol C Tables 4.2.6.8 and 6.1.1.4'
H H 0.0000 0.0000 'International Tables Vol C Tables 4.2.6.8 and 6.1.1.4'
O O 0.0106 0.0060 'International Tables Vol C Tables 4.2.6.8 and 6.1.1.4'
Cl Cl 0.1484 0.1585 'International Tables Vol C Tables 4.2.6.8 and 6.1.1.4'
Hf Hf -0.5830 6.1852 'International Tables Vol C Tables 4.2.6.8 and 6.1.1.4'

loop_
_geom_angle_atom_site_label_1
_geom_angle_atom_site_label_2
_geom_angle_atom_site_label_3
_geom_angle
_geom_angle_site_symmetry_1
_geom_angle_site_symmetry_3
_geom_angle_publ_flag
O2 Hf1 O1 104.23(17) . . ?
O2 Hf1 O4 165.39(16) . . ?
O1 Hf1 O4 90.20(16) . . ?
O2 Hf1 O3 89.06(16) . . ?
O1 Hf1 O3 166.46(16) . . ?
O4 Hf1 O3 76.65(14) . . ?
O2 Hf1 Cl2 92.66(11) . . ?
O1 Hf1 Cl2 97.88(12) . . ?
O4 Hf1 Cl2 82.91(9) . . ?
O3 Hf1 Cl2 83.84(9) . . ?
O2 Hf1 Cl1 96.62(11) . . ?
O1 Hf1 Cl1 92.97(12) . . ?
O4 Hf1 Cl1 84.75(9) . . ?
O3 Hf1 Cl1 82.77(9) . . ?
Cl2 Hf1 Cl1 163.55(4) . . ?
C10 O1 Hf1 166.6(4) . . ?
C1 O3 C4 109.8(4) . . ?
C1 O3 Hf1 122.0(3) . . ?
C4 O3 Hf1 128.0(3) . . ?
C20 O2 Hf1 170.2(4) . . ?
C5 O4 C8 107.8(4) . . ?
C5 O4 Hf1 127.3(3) . . ?
C8 O4 Hf1 123.0(3) . . ?
C2B C1 O3 107.7(12) . . ?
C2B C1 C2A 14(2) . . ?
O3 C1 C2A 106.1(8) . . ?
C3A C2A C1 101.8(14) . . ?
C4 C3A C2A 108.2(15) . . ?
C1 C2B C3B 107(2) . . ?
C4 C3B C2B 102(2) . . ?
C3A C4 O3 108.9(8) . . ?
C3A C4 C3B 22.3(13) . . ?
O3 C4 C3B 102.3(11) . . ?
O4 C5 C6 104.7(4) . . ?
C5 C6 C7 103.1(5) . . ?
C8 C7 C6 103.5(5) . . ?
O4 C8 C7 107.5(5) . . ?
O1 C10 C12B 112.7(14) . . ?
O1 C10 C12A 107.0(14) . . ?
C12B C10 C12A 17(2) . . ?
O1 C10 C11B 111.3(9) . . ?
C12B C10 C11B 115.0(17) . . ?
C12A C10 C11B 130.6(16) . . ?
O1 C10 C13A 110.1(10) . . ?
C12B C10 C13A 127.7(17) . . ?
C12A C10 C13A 120.0(18) . . ?
C11B C10 C13A 73.9(16) . . ?
O1 C10 C11A 102.4(8) . . ?
C12B C10 C11A 85.7(16) . . ?
C12A C10 C11A 102.8(14) . . ?
C11B C10 C11A 39.5(13) . . ?
C13A C10 C11A 112.9(13) . . ?
O1 C10 C13B 104.3(8) . . ?
C12B C10 C13B 101.0(15) . . ?
C12A C10 C13B 87.2(15) . . ?
C11B C10 C13B 111.6(16) . . ?
C13A C10 C13B 39.0(11) . . ?
C11A C10 C13B 147.2(11) . . ?
O2 C20 C23 110.7(6) . . ?
O2 C20 C21 107.3(5) . . ?
C23 C20 C21 112.2(9) . . ?
O2 C20 C22 108.9(5) . . ?
C23 C20 C22 112.8(9) . . ?
C21 C20 C22 104.6(8) . . ?

loop_
_geom_bond_atom_site_label_1
_geom_bond_atom_site_label_2
_geom_bond_distance
_geom_bond_site_symmetry_2
_geom_bond_publ_flag
Hf1 O2 1.894(4) . ?
Hf1 O1 1.904(4) . ?
Hf1 O4 2.285(4) . ?
Hf1 O3 2.293(4) . ?
Hf1 Cl2 2.4699(11) . ?
Hf1 Cl1 2.4704(12) . ?
O1 C10 1.414(6) . ?
O3 C1 1.445(7) . ?
O3 C4 1.449(6) . ?
O2 C20 1.416(7) . ?
O4 C5 1.453(6) . ?
O4 C8 1.476(7) . ?
C1 C2B 1.30(3) . ?
C1 C2A 1.61(2) . ?
C2A C3A 1.514(16) . ?
C3A C4 1.43(2) . ?
C2B C3B 1.524(19) . ?
C3B C4 1.52(3) . ?
C5 C6 1.498(8) . ?
C6 C7 1.523(9) . ?
C7 C8 1.480(9) . ?
C10 C12B 1.485(15) . ?
C10 C12A 1.487(15) . ?
C10 C11B 1.506(13) . ?
C10 C13A 1.510(19) . ?
C10 C11A 1.577(16) . ?
C10 C13B 1.578(15) . ?
C20 C23 1.464(10) . ?
C20 C21 1.514(10) . ?
C20 C22 1.529(11) . ?
